data_4308412
loop_
_publ_author_name
'Beloso, Inmaculada'
'Castro, Jes\'us'
'Garc\'ia-V\'azquez, Jos\'e A.'
'P\'erez-Lourido, Paulo'
'Romero, Jaime'
'Sousa, Antonio'

_publ_section_title
;
 Electrochemical Synthesis and Structural Characterization of Silver(I)
 Complexes ofN-2-Pyridyl Sulfonamide Ligands with Different Nuclearity:
 Influence of the Steric Hindrance at the Pyridine Ring and the Sulfonamide
 Group on the Structure of the Complexes
;
_journal_coden_ASTM INOCAJ
_journal_issue 2
_journal_name_full 'Inorganic Chemistry'
_journal_page_first 336
_journal_page_last 351
_journal_paper_doi 10.1021/ic0490268
_journal_volume 44
_journal_year 2005
_chemical_formula_sum 'C13 H13 Ag N2 O2 S'
_chemical_formula_weight 369.18
_chemical_name_common
;
Catena ((N-(3-methyl-2-pyridyl-kappaN)-(4-
methylphenyl)sulfonamido-kappaN)silver(i))
;
_chemical_name_systematic
;
Catena [[N-(3-methyl-2-pyridyl-\kN)-
(4-methylphenyl)sulfonamido-\kN]silver(I)]
;
_space_group_IT_number 2
_symmetry_cell_setting triclinic
_symmetry_space_group_name_Hall '-P 1'
_symmetry_space_group_name_H-M 'P -1'
_atom_sites_solution_hydrogens geom
_atom_sites_solution_primary direct
_atom_sites_solution_secondary difmap
_audit_creation_method SHELXL-97
_cell_angle_alpha 95.041(2)
_cell_angle_beta 94.465(2)
_cell_angle_gamma 102.787(2)
_cell_formula_units_Z 2
_cell_length_a 6.2951(6)
_cell_length_b 8.2405(8)
_cell_length_c 13.7554(13)
_cell_measurement_temperature 293(2)
_cell_volume 689.68(11)
_computing_cell_refinement 'Bruker SMART'
_computing_data_collection 'Bruker SMART'
_computing_data_reduction 'Bruker SHELXTL'
_computing_structure_refinement 'SHELXL-97 (Sheldrick, 1997)'
_computing_structure_solution 'SHELXS-97 (Sheldrick, 1997)'
_diffrn_ambient_temperature 293(2)
_diffrn_measured_fraction_theta_full 0.947
_diffrn_measured_fraction_theta_max 0.899
_diffrn_measurement_device_type 'CCD area detector'
_diffrn_measurement_method 'phi and omega scans'
_diffrn_radiation_monochromator graphite
_diffrn_radiation_source 'sealed tube'
_diffrn_radiation_type MoK\a
_diffrn_radiation_wavelength 0.71073
_diffrn_reflns_av_R_equivalents 0.0233
_diffrn_reflns_av_sigmaI/netI 0.0445
_diffrn_reflns_limit_h_max 8
_diffrn_reflns_limit_h_min -6
_diffrn_reflns_limit_k_max 10
_diffrn_reflns_limit_k_min -10
_diffrn_reflns_limit_l_max 13
_diffrn_reflns_limit_l_min -18
_diffrn_reflns_number 4292
_diffrn_reflns_theta_full 25.00
_diffrn_reflns_theta_max 28.00
_diffrn_reflns_theta_min 1.49
_exptl_absorpt_coefficient_mu 1.611
_exptl_absorpt_correction_T_max 0.824
_exptl_absorpt_correction_T_min 0.732
_exptl_absorpt_correction_type multi-scan
_exptl_crystal_colour colourless
_exptl_crystal_density_diffrn 1.778
_exptl_crystal_density_method 'not measured'
_exptl_crystal_description prism
_exptl_crystal_F_000 368
_exptl_crystal_size_max .22
_exptl_crystal_size_mid .14
_exptl_crystal_size_min .12
_refine_diff_density_max 1.959
_refine_diff_density_min -0.561
_refine_diff_density_rms 0.190
_refine_ls_extinction_method none
_refine_ls_goodness_of_fit_ref 0.955
_refine_ls_hydrogen_treatment mixed
_refine_ls_matrix_type full
_refine_ls_number_parameters 177
_refine_ls_number_reflns 2995
_refine_ls_number_restraints 0
_refine_ls_restrained_S_all 0.955
_refine_ls_R_factor_all 0.0543
_refine_ls_R_factor_gt 0.0410
_refine_ls_shift/su_max 0.001
_refine_ls_shift/su_mean 0.000
_refine_ls_structure_factor_coef Fsqd
_refine_ls_weighting_details 'calc w==1/[\s^2^(Fo^2^)+(0.0609P)^2^+0.0000P] where P==(Fo^2^+2Fc^2^)/3'
_refine_ls_weighting_scheme calc
_refine_ls_wR_factor_gt 0.0997
_refine_ls_wR_factor_ref 0.1038
_reflns_number_gt 2239
_reflns_number_total 2995
_reflns_threshold_expression >2sigma(I)
_cod_data_source_file ic0490268si20041020_121403_3.cif
_cod_data_source_block (1)
_cod_depositor_comments
;
The following automatic conversions were performed:
'_symmetry_cell_setting' value 'Triclinic' changed to 'triclinic'
according to '/home/saulius/struct/CIF-dictionaries/cif_core.dic'
dictionary named 'cif_core.dic' version 2.4.1 from 2010-06-29.

Automatic conversion script
Id: cif_fix_enum 1527 2010-12-29 10:47:43Z saulius 
;
_cod_original_sg_symbol_Hall '-P 1 '
_cod_original_sg_symbol_H-M 'P -1 '
_cod_database_code 4308412

loop_
_symmetry_equiv_pos_as_xyz
'x, y, z'
'-x, -y, -z'

loop_
_atom_site_label
_atom_site_type_symbol
_atom_site_fract_x
_atom_site_fract_y
_atom_site_fract_z
_atom_site_U_iso_or_equiv
_atom_site_adp_type
_atom_site_occupancy
_atom_site_symmetry_multiplicity
_atom_site_calc_flag
_atom_site_refinement_flags
_atom_site_disorder_assembly
_atom_site_disorder_group
Ag1 Ag 0.0000 0.5000 0.0000 0.03786(15) Uani 1 2 d S . .
Ag2 Ag 0.5000 0.5000 0.0000 0.04695(16) Uani 1 2 d S . .
S1 S 0.23762(19) 0.50385(13) 0.20555(7) 0.0386(3) Uani 1 1 d . . .
O1 O 0.0594(6) 0.3589(4) 0.1831(2) 0.0629(10) Uani 1 1 d . . .
O2 O 0.4561(6) 0.4758(4) 0.2101(2) 0.0554(9) Uani 1 1 d . . .
N1 N 0.5297(6) 0.7484(4) 0.0661(3) 0.0405(8) Uani 1 1 d . . .
N2 N 0.1998(5) 0.6316(4) 0.1282(2) 0.0348(7) Uani 1 1 d . . .
C1 C 0.6959(8) 0.8771(6) 0.0556(4) 0.0553(12) Uani 1 1 d . . .
H1 H 0.8044 0.8576 0.0169 0.066 Uiso 1 1 calc R . .
C2 C 0.7123(9) 1.0344(6) 0.0989(4) 0.0626(15) Uani 1 1 d . . .
H2 H 0.8297 1.1212 0.0905 0.075 Uiso 1 1 calc R . .
C3 C 0.5500(9) 1.0616(5) 0.1556(4) 0.0569(14) Uani 1 1 d . . .
H3 H 0.5569 1.1691 0.1848 0.068 Uiso 1 1 calc R . .
C4 C 0.3760(8) 0.9320(5) 0.1703(3) 0.0426(10) Uani 1 1 d . . .
C5 C 0.3728(7) 0.7725(5) 0.1234(3) 0.0340(9) Uani 1 1 d . . .
C6 C 0.1984(10) 0.9618(6) 0.2307(4) 0.0624(15) Uani 1 1 d . . .
H6A H 0.2416 0.9554 0.2985 0.094 Uiso 1 1 calc R . .
H6B H 0.0665 0.8782 0.2096 0.094 Uiso 1 1 calc R . .
H6C H 0.1729 1.0707 0.2228 0.094 Uiso 1 1 calc R . .
C7 C 0.2108(7) 0.5992(5) 0.3227(3) 0.0374(9) Uani 1 1 d . . .
C8 C 0.3934(8) 0.6785(7) 0.3832(4) 0.0577(14) Uani 1 1 d . . .
H8 H 0.5316 0.6766 0.3642 0.069 Uiso 1 1 calc R . .
C9 C 0.3733(9) 0.7616(8) 0.4728(4) 0.0663(16) Uani 1 1 d . . .
H9 H 0.4992 0.8168 0.5127 0.080 Uiso 1 1 calc R . .
C10 C 0.1739(9) 0.7647(7) 0.5040(3) 0.0563(13) Uani 1 1 d . . .
C11 C -0.0085(9) 0.6811(8) 0.4428(4) 0.0621(14) Uani 1 1 d . . .
H11 H -0.1465 0.6793 0.4631 0.075 Uiso 1 1 calc R . .
C12 C 0.0068(8) 0.6001(7) 0.3526(3) 0.0530(12) Uani 1 1 d . . .
H12 H -0.1191 0.5465 0.3122 0.064 Uiso 1 1 calc R . .
C13 C 0.1490(12) 0.8549(9) 0.6012(4) 0.087(2) Uani 1 1 d . . .
H13A H 0.1826 0.7914 0.6532 0.130 Uiso 1 1 calc R . .
H13B H 0.0011 0.8673 0.6022 0.130 Uiso 1 1 calc R . .
H13C H 0.2474 0.9634 0.6100 0.130 Uiso 1 1 calc R . .

loop_
_atom_site_aniso_label
_atom_site_aniso_U_11
_atom_site_aniso_U_22
_atom_site_aniso_U_33
_atom_site_aniso_U_23
_atom_site_aniso_U_13
_atom_site_aniso_U_12
Ag1 0.0384(3) 0.0360(2) 0.0323(2) -0.00769(17) -0.00329(18) 0.00081(19)
Ag2 0.0509(3) 0.0357(3) 0.0522(3) -0.0097(2) 0.0176(2) 0.0068(2)
S1 0.0503(6) 0.0296(5) 0.0325(5) -0.0025(4) 0.0031(4) 0.0044(4)
O1 0.086(3) 0.0363(18) 0.049(2) -0.0047(15) 0.0027(18) -0.0183(17)
O2 0.068(2) 0.057(2) 0.0494(19) 0.0008(15) 0.0090(16) 0.0330(18)
N1 0.041(2) 0.0333(18) 0.044(2) -0.0008(15) 0.0053(16) 0.0028(15)
N2 0.0385(19) 0.0314(17) 0.0293(16) -0.0048(13) -0.0001(14) 0.0016(14)
C1 0.044(3) 0.048(3) 0.068(3) 0.010(2) 0.008(2) -0.003(2)
C2 0.060(3) 0.039(3) 0.074(4) 0.006(2) -0.014(3) -0.014(2)
C3 0.084(4) 0.024(2) 0.051(3) -0.0048(19) -0.022(3) 0.001(2)
C4 0.060(3) 0.031(2) 0.034(2) -0.0054(16) -0.0090(19) 0.013(2)
C5 0.039(2) 0.0265(19) 0.0309(19) -0.0051(15) -0.0065(16) 0.0033(16)
C6 0.096(4) 0.049(3) 0.050(3) -0.005(2) 0.006(3) 0.038(3)
C7 0.041(2) 0.038(2) 0.031(2) -0.0008(16) 0.0016(17) 0.0069(18)
C8 0.044(3) 0.081(4) 0.043(3) -0.015(2) -0.001(2) 0.015(3)
C9 0.057(3) 0.089(4) 0.043(3) -0.024(3) -0.008(2) 0.013(3)
C10 0.070(3) 0.064(3) 0.035(2) -0.001(2) 0.006(2) 0.020(3)
C11 0.054(3) 0.092(4) 0.044(3) 0.002(3) 0.016(2) 0.023(3)
C12 0.043(3) 0.070(3) 0.041(3) -0.003(2) 0.001(2) 0.006(2)
C13 0.112(5) 0.101(5) 0.048(3) -0.015(3) 0.015(3) 0.033(4)

loop_
_atom_type_symbol
_atom_type_description
_atom_type_scat_dispersion_real
_atom_type_scat_dispersion_imag
_atom_type_scat_source
C C 0.0033 0.0016 'International Tables Vol C Tables 4.2.6.8 and 6.1.1.4'
H H 0.0000 0.0000 'International Tables Vol C Tables 4.2.6.8 and 6.1.1.4'
N N 0.0061 0.0033 'International Tables Vol C Tables 4.2.6.8 and 6.1.1.4'
O O 0.0106 0.0060 'International Tables Vol C Tables 4.2.6.8 and 6.1.1.4'
S S 0.1246 0.1234 'International Tables Vol C Tables 4.2.6.8 and 6.1.1.4'
Ag Ag -0.8971 1.1015 'International Tables Vol C Tables 4.2.6.8 and 6.1.1.4'

loop_
_geom_angle_atom_site_label_1
_geom_angle_atom_site_label_2
_geom_angle_atom_site_label_3
_geom_angle
_geom_angle_site_symmetry_1
_geom_angle_site_symmetry_3
_geom_angle_publ_flag
N2 Ag1 N2 180.00(11) 2_565 . ?
N2 Ag1 O1 124.65(11) 2_565 . ?
N2 Ag1 O1 55.35(11) . . ?
N2 Ag1 Ag2 65.72(9) 2_565 1_455 ?
N2 Ag1 Ag2 114.28(9) . 1_455 ?
O1 Ag1 Ag2 98.64(8) . 1_455 ?
N2 Ag1 Ag2 114.28(9) 2_565 . ?
N2 Ag1 Ag2 65.72(9) . . ?
O1 Ag1 Ag2 81.36(8) . . ?
Ag2 Ag1 Ag2 180.0 1_455 . ?
N1 Ag2 N1 180.0(2) . 2_665 ?
N1 Ag2 O2 73.54(12) . . ?
N1 Ag2 O2 106.46(12) 2_665 . ?
N1 Ag2 Ag1 99.11(10) . 1_655 ?
N1 Ag2 Ag1 80.89(10) 2_665 1_655 ?
O2 Ag2 Ag1 98.93(6) . 1_655 ?
N1 Ag2 Ag1 80.89(10) . . ?
N1 Ag2 Ag1 99.11(10) 2_665 . ?
O2 Ag2 Ag1 81.07(6) . . ?
Ag1 Ag2 Ag1 180.0 1_655 . ?
O1 S1 O2 117.0(2) . . ?
O1 S1 N2 106.29(19) . . ?
O2 S1 N2 112.5(2) . . ?
O1 S1 C7 107.6(2) . . ?
O2 S1 C7 106.1(2) . . ?
N2 S1 C7 106.96(18) . . ?
S1 O1 Ag1 83.60(15) . . ?
S1 O2 Ag2 94.79(15) . . ?
C1 N1 C5 119.7(4) . . ?
C1 N1 Ag2 123.7(3) . . ?
C5 N1 Ag2 116.5(3) . . ?
C5 N2 S1 117.4(3) . . ?
C5 N2 Ag1 122.1(2) . . ?
S1 N2 Ag1 110.38(17) . . ?
N1 C1 C2 122.8(5) . . ?
C1 C2 C3 118.0(5) . . ?
C2 C3 C4 121.5(4) . . ?
C3 C4 C5 116.7(4) . . ?
C3 C4 C6 121.6(4) . . ?
C5 C4 C6 121.7(4) . . ?
N1 C5 C4 121.2(4) . . ?
N1 C5 N2 116.2(3) . . ?
C4 C5 N2 122.5(4) . . ?
C8 C7 C12 119.3(4) . . ?
C8 C7 S1 119.9(3) . . ?
C12 C7 S1 120.8(3) . . ?
C7 C8 C9 120.1(5) . . ?
C10 C9 C8 121.8(5) . . ?
C9 C10 C11 117.3(4) . . ?
C9 C10 C13 122.5(5) . . ?
C11 C10 C13 120.3(5) . . ?
C12 C11 C10 122.2(5) . . ?
C11 C12 C7 119.4(4) . . ?

loop_
_geom_bond_atom_site_label_1
_geom_bond_atom_site_label_2
_geom_bond_distance
_geom_bond_site_symmetry_2
_geom_bond_publ_flag
Ag1 N2 2.141(3) 2_565 ?
Ag1 N2 2.141(3) . ?
Ag1 O1 2.898(3) . ?
Ag1 Ag2 3.1476(3) 1_455 ?
Ag1 Ag2 3.1476(3) . ?
Ag2 N1 2.128(3) . ?
Ag2 N1 2.128(3) 2_665 ?
Ag2 O2 2.944(3) . ?
Ag2 Ag1 3.1476(3) 1_655 ?
S1 O1 1.438(3) . ?
S1 O2 1.442(3) . ?
S1 N2 1.602(3) . ?
S1 C7 1.766(4) . ?
N1 C1 1.342(6) . ?
N1 C5 1.347(5) . ?
N2 C5 1.416(5) . ?
C1 C2 1.357(7) . ?
C2 C3 1.379(8) . ?
C3 C4 1.391(7) . ?
C4 C5 1.408(5) . ?
C4 C6 1.493(7) . ?
C7 C8 1.365(6) . ?
C7 C12 1.380(6) . ?
C8 C9 1.386(7) . ?
C9 C10 1.363(7) . ?
C10 C11 1.379(7) . ?
C10 C13 1.507(7) . ?
C11 C12 1.377(7) . ?
